data_7000787
loop_
_publ_author_name
'Liu, Fu-Chen'
'Zeng, Yong-Fei'
'Zhao, Jiong-Peng'
'Hu, Bo-Wen'
'Hu, Xin'
'Ribas, J.'
'Bu, Xian-He'

_publ_section_title
;
 Novel lanthanide--azido complexes: hydrothermal syntheses, structures
 and magnetic properties
;
_journal_issue 12
_journal_name_full 'Dalton Transactions'
_journal_page_first 2074
_journal_page_last 2076
_journal_paper_doi 10.1039/b819955h
_journal_year 2009
_chemical_formula_sum 'C18 H18 Gd2 N6 O10'
_chemical_formula_weight 792.88
_chemical_name_systematic
;
?
;
_space_group_IT_number 2
_symmetry_cell_setting triclinic
_symmetry_space_group_name_Hall '-P 1'
_symmetry_space_group_name_H-M 'P -1'
_atom_sites_solution_hydrogens geom
_atom_sites_solution_primary direct
_atom_sites_solution_secondary difmap
_audit_creation_method SHELXL-97
_cell_angle_alpha 108.143(5)
_cell_angle_beta 104.287(5)
_cell_angle_gamma 98.071(5)
_cell_formula_units_Z 2
_cell_length_a 8.083(2)
_cell_length_b 12.578(4)
_cell_length_c 12.598(4)
_cell_measurement_reflns_used 1278
_cell_measurement_temperature 298(2)
_cell_measurement_theta_max 23.2163
_cell_measurement_theta_min 3.2301
_cell_volume 1146.2(6)
_computing_cell_refinement 'Bruker SMART'
_computing_data_collection 'Bruker SMART'
_computing_data_reduction 'Bruker SAINT'
_computing_molecular_graphics 'Bruker SHELXTL'
_computing_publication_material 'Bruker SHELXTL'
_computing_structure_refinement 'SHELXL-97 (Sheldrick, 1997)'
_computing_structure_solution 'SHELXS-97 (Sheldrick, 1990)'
_diffrn_ambient_temperature 298(2)
_diffrn_measured_fraction_theta_full 0.977
_diffrn_measured_fraction_theta_max 0.977
_diffrn_measurement_device_type 'Bruker Smart APEX CCD area detector'
_diffrn_measurement_method 'phi and omega scans'
_diffrn_radiation_monochromator graphite
_diffrn_radiation_source 'fine-focus sealed tube'
_diffrn_radiation_type MoK\a
_diffrn_radiation_wavelength 0.71073
_diffrn_reflns_av_R_equivalents 0.0854
_diffrn_reflns_av_sigmaI/netI 0.1261
_diffrn_reflns_limit_h_max 9
_diffrn_reflns_limit_h_min -9
_diffrn_reflns_limit_k_max 15
_diffrn_reflns_limit_k_min -11
_diffrn_reflns_limit_l_max 15
_diffrn_reflns_limit_l_min -13
_diffrn_reflns_number 6158
_diffrn_reflns_theta_full 25.50
_diffrn_reflns_theta_max 25.50
_diffrn_reflns_theta_min 1.75
_diffrn_standards_decay_% 0
_exptl_absorpt_coefficient_mu 5.804
_exptl_absorpt_correction_T_max 0.2933
_exptl_absorpt_correction_T_min 0.2226
_exptl_absorpt_correction_type multi-scan
_exptl_absorpt_process_details 'ABSCOR by T.Higashi 8 March, 1995'
_exptl_crystal_colour colorless
_exptl_crystal_density_diffrn 2.297
_exptl_crystal_density_method 'not measured'
_exptl_crystal_description block
_exptl_crystal_F_000 752
_exptl_crystal_size_max 0.37
_exptl_crystal_size_mid 0.31
_exptl_crystal_size_min 0.28
_refine_diff_density_max 3.717
_refine_diff_density_min -1.862
_refine_diff_density_rms 0.294
_refine_ls_extinction_method none
_refine_ls_goodness_of_fit_ref 1.036
_refine_ls_hydrogen_treatment constr
_refine_ls_matrix_type full
_refine_ls_number_parameters 380
_refine_ls_number_reflns 4163
_refine_ls_number_restraints 216
_refine_ls_restrained_S_all 1.016
_refine_ls_R_factor_all 0.0829
_refine_ls_R_factor_gt 0.0550
_refine_ls_shift/su_max 0.001
_refine_ls_shift/su_mean 0.000
_refine_ls_structure_factor_coef Fsqd
_refine_ls_weighting_details 'calc w=1/[\s^2^(Fo^2^)+(0.0300P)^2^+0.0000P] where P=(Fo^2^+2Fc^2^)/3'
_refine_ls_weighting_scheme calc
_refine_ls_wR_factor_gt 0.1140
_refine_ls_wR_factor_ref 0.1221
_reflns_number_gt 2820
_reflns_number_total 4163
_reflns_threshold_expression >2sigma(I)
_cod_data_source_file b819955h.txt
_cod_data_source_block 1
_cod_depositor_comments
;
The following automatic conversions were performed:
'_symmetry_cell_setting' value 'Triclinic' changed to 'triclinic'
according to '/home/saulius/struct/CIF-dictionaries/cif_core.dic'
dictionary named 'cif_core.dic' version 2.4.1 from 2010-06-29.

Automatic conversion script
Id: cif_fix_enum 1527 2010-12-29 10:47:43Z saulius 
;
_cod_original_sg_symbol_H-M P-1
_cod_database_code 7000787

loop_
_symmetry_equiv_pos_as_xyz
'x, y, z'
'-x, -y, -z'

loop_
_atom_site_label
_atom_site_type_symbol
_atom_site_fract_x
_atom_site_fract_y
_atom_site_fract_z
_atom_site_U_iso_or_equiv
_atom_site_adp_type
_atom_site_occupancy
_atom_site_symmetry_multiplicity
_atom_site_calc_flag
_atom_site_refinement_flags
_atom_site_disorder_assembly
_atom_site_disorder_group
Gd1 Gd 0.03907(7) 0.85844(5) 0.40761(5) 0.01533(19) Uani 1 1 d . . .
Gd2 Gd 0.42170(7) 1.13027(5) 0.58061(5) 0.0170(2) Uani 1 1 d . . .
O1 O 0.2013(11) 0.7840(8) 0.5370(8) 0.028(2) Uani 1 1 d . B .
O2 O 0.4851(11) 0.7990(8) 0.5534(8) 0.036(3) Uani 1 1 d . . .
O3 O 0.5012(11) 1.0861(8) 0.7523(8) 0.030(2) Uani 1 1 d . . .
O4 O 0.4773(13) 1.2303(9) 0.9005(8) 0.039(3) Uani 1 1 d . . .
O5 O 0.6406(11) 1.2960(8) 0.7024(8) 0.040(3) Uani 1 1 d U A .
O6 O 0.9246(11) 1.3152(8) 0.7159(8) 0.033(2) Uani 1 1 d . . .
O1W O -0.0062(10) 0.8805(8) 0.2187(7) 0.025(2) Uani 1 1 d . . .
O7 O -0.2800(10) 0.7389(7) 0.2868(7) 0.025(2) Uani 1 1 d . . .
O9 O 0.1572(10) 1.0178(7) 0.5871(7) 0.019(2) Uani 1 1 d . . .
O10 O 0.3242(9) 0.9538(7) 0.4164(7) 0.018(2) Uani 1 1 d . . .
N4 N -0.1579(13) 0.8242(10) 0.5256(9) 0.028(3) Uani 1 1 d U . .
N5 N -0.1415(14) 0.7856(11) 0.6023(11) 0.035(3) Uani 1 1 d U . .
N6 N -0.1226(19) 0.7469(16) 0.6730(14) 0.076(5) Uani 1 1 d U . .
N2 N 0.8161(10) 1.0086(8) 1.1024(8) 0.042(3) Uani 1 1 d GU . .
C10 C 0.7524(11) 1.1032(8) 1.1422(7) 0.040(4) Uani 1 1 d GU . .
H10 H 0.7714 1.1390 1.2223 0.040 Uiso 1 1 calc R . .
C11 C 0.6610(11) 1.1454(8) 1.0647(7) 0.033(3) Uani 1 1 d GU . .
H11 H 0.6176 1.2099 1.0918 0.033 Uiso 1 1 calc R . .
C7 C 0.6332(10) 1.0929(8) 0.9473(7) 0.023(3) Uani 1 1 d GU . .
C8 C 0.6968(11) 0.9983(8) 0.9075(7) 0.032(3) Uani 1 1 d GU . .
H8 H 0.6778 0.9626 0.8274 0.032 Uiso 1 1 calc R . .
C9 C 0.7882(11) 0.9562(8) 0.9850(8) 0.038(3) Uani 1 1 d GU . .
H9 H 0.8316 0.8916 0.9579 0.038 Uiso 1 1 calc R . .
C12 C 0.5274(16) 1.1416(12) 0.8605(12) 0.026(3) Uani 1 1 d . . .
N3 N 0.890(3) 1.6747(17) 1.0193(17) 0.032(7) Uani 0.48(2) 1 d PGU A 1
C15 C 0.790(3) 1.5778(17) 1.0213(18) 0.042(9) Uani 0.48(2) 1 d PGU A 1
H15 H 0.7416 1.5831 1.0820 0.042 Uiso 0.48(2) 1 calc PR A 1
C14 C 0.761(3) 1.4730(18) 0.9335(17) 0.025(6) Uani 0.48(2) 1 d PGU A 1
H14 H 0.6936 1.4075 0.9348 0.025 Uiso 0.48(2) 1 calc PR A 1
C13 C 0.833(3) 1.4652(18) 0.8437(17) 0.025(6) Uani 0.48(2) 1 d PGU A 1
C16 C 0.933(3) 1.5621(18) 0.842(2) 0.029(6) Uani 0.48(2) 1 d PGU A 1
H16 H 0.9816 1.5568 0.7810 0.029 Uiso 0.48(2) 1 calc PR A 1
C17 C 0.962(3) 1.6669(18) 0.9295(19) 0.035(7) Uani 0.48(2) 1 d PGU A 1
H17 H 1.0295 1.7324 0.9282 0.035 Uiso 0.48(2) 1 calc PR A 1
N3A N 0.915(3) 1.6856(18) 1.0078(17) 0.046(8) Uani 0.52(2) 1 d PGU A 2
C15A C 0.747(3) 1.620(2) 0.9615(19) 0.060(12) Uani 0.52(2) 1 d PGU A 2
H15A H 0.6581 1.6485 0.9875 0.060 Uiso 0.52(2) 1 calc PR A 2
C14A C 0.710(3) 1.5143(19) 0.877(2) 0.046(8) Uani 0.52(2) 1 d PGU A 2
H14A H 0.5950 1.4698 0.8455 0.046 Uiso 0.52(2) 1 calc PR A 2
C13A C 0.840(2) 1.4734(18) 0.8393(17) 0.026(8) Uani 0.52(2) 1 d PGU A 2
C16A C 1.007(2) 1.5385(18) 0.8856(17) 0.034(7) Uani 0.52(2) 1 d PGU A 2
H16A H 1.0962 1.5104 0.8597 0.034 Uiso 0.52(2) 1 calc PR A 2
C17A C 1.045(3) 1.6446(16) 0.9699(17) 0.034(7) Uani 0.52(2) 1 d PGU A 2
H17A H 1.1593 1.6891 1.0016 0.034 Uiso 0.52(2) 1 calc PR A 2
C18 C 0.8007(17) 1.3503(11) 0.7456(11) 0.024(3) Uani 1 1 d . . .
N1 N 0.322(3) 0.4739(18) 0.6874(19) 0.037(7) Uani 0.440(16) 1 d PGU B 1
C3 C 0.172(3) 0.4864(18) 0.6184(19) 0.024(6) Uani 0.440(16) 1 d PGU B 1
H3 H 0.0672 0.4321 0.5955 0.024 Uiso 0.440(16) 1 calc PR B 1
C2 C 0.177(3) 0.5786(18) 0.5830(18) 0.020(6) Uani 0.440(16) 1 d PGU B 1
H2 H 0.0749 0.5871 0.5360 0.020 Uiso 0.440(16) 1 calc PR B 1
C1 C 0.331(2) 0.6582(18) 0.6166(17) 0.017(6) Uani 0.440(16) 1 d PGU B 1
C4 C 0.481(2) 0.6457(18) 0.6856(19) 0.029(7) Uani 0.440(16) 1 d PGU B 1
H4 H 0.5859 0.7000 0.7084 0.029 Uiso 0.440(16) 1 calc PR B 1
C5 C 0.476(2) 0.5536(18) 0.721(2) 0.036(7) Uani 0.440(16) 1 d PGU B 1
H5 H 0.5781 0.5450 0.7680 0.036 Uiso 0.440(16) 1 calc PR B 1
N1A N 0.332(3) 0.4559(16) 0.6555(17) 0.054(7) Uani 0.560(16) 1 d PGU B 2
C3A C 0.203(3) 0.5162(18) 0.6647(17) 0.048(6) Uani 0.560(16) 1 d PGU B 2
H3A H 0.1130 0.4924 0.6922 0.048 Uiso 0.560(16) 1 calc PR B 2
C2A C 0.207(2) 0.6119(17) 0.6332(17) 0.037(6) Uani 0.560(16) 1 d PGU B 2
H2A H 0.1204 0.6527 0.6394 0.037 Uiso 0.560(16) 1 calc PR B 2
C1A C 0.340(2) 0.6472(16) 0.5924(15) 0.028(6) Uani 0.560(16) 1 d PGU B 2
C4A C 0.469(2) 0.5869(17) 0.5832(17) 0.048(6) Uani 0.560(16) 1 d PGU B 2
H4A H 0.5590 0.6107 0.5557 0.048 Uiso 0.560(16) 1 calc PR B 2
C5A C 0.465(2) 0.4912(17) 0.6147(18) 0.052(7) Uani 0.560(16) 1 d PGU B 2
H5A H 0.5516 0.4505 0.6085 0.052 Uiso 0.560(16) 1 calc PR B 2
C6 C 0.3415(16) 0.7550(11) 0.5632(11) 0.020(3) Uani 1 1 d . . .

loop_
_atom_site_aniso_label
_atom_site_aniso_U_11
_atom_site_aniso_U_22
_atom_site_aniso_U_33
_atom_site_aniso_U_23
_atom_site_aniso_U_13
_atom_site_aniso_U_12
Gd1 0.0138(3) 0.0146(4) 0.0154(4) 0.0026(3) 0.0048(3) 0.0024(3)
Gd2 0.0128(3) 0.0149(4) 0.0189(4) 0.0019(3) 0.0035(3) 0.0014(3)
O1 0.033(5) 0.031(6) 0.041(6) 0.026(5) 0.022(4) 0.018(5)
O2 0.028(5) 0.037(6) 0.048(7) 0.022(5) 0.015(5) -0.003(5)
O3 0.024(5) 0.036(6) 0.027(6) 0.010(5) 0.006(4) 0.008(4)
O4 0.054(7) 0.039(7) 0.024(6) 0.006(5) 0.014(5) 0.021(5)
O5 0.020(5) 0.029(5) 0.047(6) -0.014(4) 0.009(4) -0.001(4)
O6 0.028(5) 0.030(6) 0.034(6) 0.002(5) 0.016(4) 0.000(5)
O1W 0.028(5) 0.029(6) 0.021(5) 0.011(4) 0.009(4) 0.006(4)
O7 0.024(5) 0.018(5) 0.026(5) 0.000(4) 0.007(4) 0.000(4)
O9 0.015(4) 0.022(5) 0.018(5) 0.005(4) 0.006(3) 0.001(4)
O10 0.008(4) 0.029(5) 0.016(5) 0.006(4) 0.005(3) 0.001(4)
N4 0.025(5) 0.037(6) 0.023(5) 0.009(5) 0.009(4) 0.009(5)
N5 0.022(5) 0.047(7) 0.037(6) 0.023(6) 0.004(5) 0.005(5)
N6 0.059(8) 0.098(9) 0.080(8) 0.059(8) 0.010(6) 0.010(7)
N2 0.035(7) 0.051(8) 0.042(6) 0.026(7) 0.007(6) 0.001(6)
C10 0.051(10) 0.043(9) 0.021(7) 0.015(6) 0.007(6) -0.004(7)
C11 0.037(8) 0.035(8) 0.025(7) 0.012(6) 0.011(6) 0.004(6)
C7 0.020(7) 0.032(8) 0.023(6) 0.016(6) 0.010(5) 0.003(5)
C8 0.032(8) 0.036(8) 0.035(7) 0.018(6) 0.010(6) 0.012(6)
C9 0.039(9) 0.040(9) 0.045(7) 0.027(7) 0.014(7) 0.011(7)
C12 0.016(7) 0.028(9) 0.034(9) 0.014(7) 0.010(6) -0.003(6)
N3 0.041(11) 0.029(8) 0.027(9) 0.009(7) 0.008(8) 0.011(7)
C15 0.06(2) 0.029(13) 0.042(19) 0.006(11) 0.030(17) 0.013(15)
C14 0.025(6) 0.025(6) 0.025(6) 0.009(2) 0.008(2) 0.0058(16)
C13 0.025(7) 0.025(7) 0.025(7) 0.009(3) 0.008(2) 0.0060(18)
C16 0.029(6) 0.029(6) 0.029(6) 0.010(2) 0.009(2) 0.0068(16)
C17 0.029(11) 0.031(8) 0.040(10) 0.005(7) 0.014(8) 0.002(7)
N3A 0.055(10) 0.040(10) 0.040(11) 0.015(7) 0.009(8) 0.012(7)
C15A 0.050(13) 0.06(2) 0.04(2) -0.016(16) 0.017(16) 0.020(14)
C14A 0.040(9) 0.048(10) 0.043(11) 0.000(7) 0.018(8) 0.016(8)
C13A 0.026(11) 0.029(15) 0.010(13) -0.003(10) -0.003(9) 0.009(8)
C16A 0.033(8) 0.035(10) 0.033(10) 0.014(7) 0.010(8) 0.004(7)
C17A 0.047(13) 0.029(13) 0.025(15) 0.017(9) 0.006(12) -0.004(11)
C18 0.032(8) 0.015(7) 0.027(8) 0.007(6) 0.012(6) 0.004(6)
N1 0.033(9) 0.036(10) 0.045(11) 0.019(8) 0.010(7) 0.007(7)
C3 0.027(8) 0.028(10) 0.021(10) 0.012(8) 0.013(7) 0.004(7)
C2 0.019(8) 0.023(9) 0.018(10) 0.005(8) 0.010(7) -0.002(7)
C1 0.017(6) 0.017(6) 0.017(6) 0.006(2) 0.005(2) 0.0041(17)
C4 0.022(8) 0.031(10) 0.035(11) 0.015(8) 0.004(7) 0.006(7)
C5 0.030(9) 0.035(10) 0.042(11) 0.019(8) 0.005(7) 0.011(7)
N1A 0.055(10) 0.046(10) 0.058(11) 0.022(8) 0.013(8) 0.011(7)
C3A 0.045(9) 0.051(10) 0.053(11) 0.026(8) 0.016(8) 0.005(7)
C2A 0.033(9) 0.036(9) 0.038(10) 0.007(8) 0.016(7) 0.004(7)
C1A 0.028(6) 0.028(6) 0.028(6) 0.010(2) 0.009(2) 0.0065(17)
C4A 0.045(9) 0.046(10) 0.057(11) 0.017(8) 0.022(8) 0.019(7)
C5A 0.051(9) 0.051(10) 0.060(12) 0.022(8) 0.018(8) 0.024(8)
C6 0.024(7) 0.017(7) 0.021(7) 0.002(6) 0.015(6) 0.008(6)

loop_
_atom_type_symbol
_atom_type_description
_atom_type_scat_dispersion_real
_atom_type_scat_dispersion_imag
_atom_type_scat_source
C C 0.0033 0.0016 'International Tables Vol C Tables 4.2.6.8 and 6.1.1.4'
H H 0.0000 0.0000 'International Tables Vol C Tables 4.2.6.8 and 6.1.1.4'
N N 0.0061 0.0033 'International Tables Vol C Tables 4.2.6.8 and 6.1.1.4'
O O 0.0106 0.0060 'International Tables Vol C Tables 4.2.6.8 and 6.1.1.4'
Gd Gd -0.1653 3.9035 'International Tables Vol C Tables 4.2.6.8 and 6.1.1.4'

loop_
_geom_angle_atom_site_label_1
_geom_angle_atom_site_label_2
_geom_angle_atom_site_label_3
_geom_angle
_geom_angle_site_symmetry_1
_geom_angle_site_symmetry_3
_geom_angle_publ_flag
O1 Gd1 O6 75.6(3) . 2_676 ?
O1 Gd1 O9 76.0(3) . . ?
O6 Gd1 O9 147.1(3) 2_676 . ?
O1 Gd1 O9 137.2(3) . 2_576 ?
O6 Gd1 O9 140.8(3) 2_676 2_576 ?
O9 Gd1 O9 72.1(3) . 2_576 ?
O1 Gd1 O10 83.7(3) . . ?
O6 Gd1 O10 89.3(3) 2_676 . ?
O9 Gd1 O10 71.4(3) . . ?
O9 Gd1 O10 111.5(3) 2_576 . ?
O1 Gd1 O1W 144.6(3) . . ?
O6 Gd1 O1W 75.7(3) 2_676 . ?
O9 Gd1 O1W 122.1(3) . . ?
O9 Gd1 O1W 77.8(3) 2_576 . ?
O10 Gd1 O1W 75.7(3) . . ?
O1 Gd1 N4 76.0(3) . . ?
O6 Gd1 N4 112.1(3) 2_676 . ?
O9 Gd1 N4 76.4(3) . . ?
O9 Gd1 N4 69.3(3) 2_576 . ?
O10 Gd1 N4 145.2(3) . . ?
O1W Gd1 N4 134.7(3) . . ?
O1 Gd1 O7 115.9(3) . . ?
O6 Gd1 O7 75.6(3) 2_676 . ?
O9 Gd1 O7 132.7(3) . . ?
O9 Gd1 O7 70.2(3) 2_576 . ?
O10 Gd1 O7 150.4(3) . . ?
O1W Gd1 O7 75.9(3) . . ?
N4 Gd1 O7 64.3(3) . . ?
O1 Gd1 Gd2 115.9(2) . 2_576 ?
O6 Gd1 Gd2 117.0(2) 2_676 2_576 ?
O9 Gd1 Gd2 90.37(19) . 2_576 ?
O9 Gd1 Gd2 38.45(18) 2_576 2_576 ?
O10 Gd1 Gd2 149.8(2) . 2_576 ?
O1W Gd1 Gd2 95.5(2) . 2_576 ?
N4 Gd1 Gd2 40.0(3) . 2_576 ?
O7 Gd1 Gd2 42.5(2) . 2_576 ?
O1 Gd1 Gd1 107.7(2) . 2_576 ?
O6 Gd1 Gd1 176.6(2) 2_676 2_576 ?
O9 Gd1 Gd1 36.1(2) . 2_576 ?
O9 Gd1 Gd1 36.03(18) 2_576 2_576 ?
O10 Gd1 Gd1 91.7(2) . 2_576 ?
O1W Gd1 Gd1 101.4(2) . 2_576 ?
N4 Gd1 Gd1 68.7(3) . 2_576 ?
O7 Gd1 Gd1 102.1(2) . 2_576 ?
Gd2 Gd1 Gd1 61.27(2) 2_576 2_576 ?
O1 Gd1 Gd2 82.8(2) . . ?
O6 Gd1 Gd2 122.9(2) 2_676 . ?
O9 Gd1 Gd2 36.45(18) . . ?
O9 Gd1 Gd2 87.99(18) 2_576 . ?
O10 Gd1 Gd2 35.6(2) . . ?
O1W Gd1 Gd2 95.82(19) . . ?
N4 Gd1 Gd2 112.8(2) . . ?
O7 Gd1 Gd2 157.8(2) . . ?
Gd2 Gd1 Gd2 120.01(2) 2_576 . ?
Gd1 Gd1 Gd2 58.75(2) 2_576 . ?
O5 Gd2 O3 80.4(3) . . ?
O5 Gd2 O2 76.6(3) . 2_676 ?
O3 Gd2 O2 147.7(3) . 2_676 ?
O5 Gd2 O10 149.8(3) . . ?
O3 Gd2 O10 107.8(3) . . ?
O2 Gd2 O10 82.7(3) 2_676 . ?
O5 Gd2 O9 138.3(3) . . ?
O3 Gd2 O9 73.3(3) . . ?
O2 Gd2 O9 138.0(3) 2_676 . ?
O10 Gd2 O9 70.7(3) . . ?
O5 Gd2 O10 81.6(3) . 2_676 ?
O3 Gd2 O10 71.1(3) . 2_676 ?
O2 Gd2 O10 83.2(3) 2_676 2_676 ?
O10 Gd2 O10 74.3(3) . 2_676 ?
O9 Gd2 O10 118.0(3) . 2_676 ?
O5 Gd2 N4 112.1(4) . 2_576 ?
O3 Gd2 N4 134.4(3) . 2_576 ?
O2 Gd2 N4 76.1(3) 2_676 2_576 ?
O10 Gd2 N4 83.4(3) . 2_576 ?
O9 Gd2 N4 69.2(3) . 2_576 ?
O10 Gd2 N4 151.3(3) 2_676 2_576 ?
O5 Gd2 O7 73.3(3) . 2_576 ?
O3 Gd2 O7 78.1(3) . 2_576 ?
O2 Gd2 O7 115.8(3) 2_676 2_576 ?
O10 Gd2 O7 136.4(2) . 2_576 ?
O9 Gd2 O7 70.1(3) . 2_576 ?
O10 Gd2 O7 142.9(3) 2_676 2_576 ?
N4 Gd2 O7 65.5(3) 2_576 2_576 ?
O5 Gd2 Gd1 115.7(2) . 2_576 ?
O3 Gd2 Gd1 93.6(2) . 2_576 ?
O2 Gd2 Gd1 116.8(2) 2_676 2_576 ?
O10 Gd2 Gd1 93.24(18) . 2_576 ?
O9 Gd2 Gd1 37.4(2) . 2_576 ?
O10 Gd2 Gd1 155.39(19) 2_676 2_576 ?
N4 Gd2 Gd1 40.9(2) 2_576 2_576 ?
O7 Gd2 Gd1 43.32(17) 2_576 2_576 ?
O5 Gd2 Gd2 116.3(2) . 2_676 ?
O3 Gd2 Gd2 89.1(2) . 2_676 ?
O2 Gd2 Gd2 81.1(3) 2_676 2_676 ?
O10 Gd2 Gd2 37.62(19) . 2_676 ?
O9 Gd2 Gd2 95.4(2) . 2_676 ?
O10 Gd2 Gd2 36.64(18) 2_676 2_676 ?
N4 Gd2 Gd2 119.0(3) 2_576 2_676 ?
O7 Gd2 Gd2 162.78(19) 2_576 2_676 ?
Gd1 Gd2 Gd2 127.71(3) 2_576 2_676 ?
O5 Gd2 Gd1 173.7(2) . . ?
O3 Gd2 Gd1 95.1(2) . . ?
O2 Gd2 Gd1 109.2(2) 2_676 . ?
O10 Gd2 Gd1 35.97(17) . . ?
O9 Gd2 Gd1 35.47(19) . . ?
O10 Gd2 Gd1 101.20(19) 2_676 . ?
N4 Gd2 Gd1 68.1(3) 2_576 . ?
O7 Gd2 Gd1 101.63(17) 2_576 . ?
Gd1 Gd2 Gd1 59.99(2) 2_576 . ?
Gd2 Gd2 Gd1 67.76(3) 2_676 . ?
C6 O1 Gd1 142.4(8) . . ?
C6 O2 Gd2 137.5(9) . 2_676 ?
C12 O3 Gd2 134.1(9) . . ?
C18 O5 Gd2 150.9(9) . . ?
C18 O6 Gd1 136.0(8) . 2_676 ?
Gd2 O7 Gd1 94.2(3) 2_576 . ?
Gd1 O9 Gd1 107.9(3) . 2_576 ?
Gd1 O9 Gd2 108.1(3) . . ?
Gd1 O9 Gd2 104.1(3) 2_576 . ?
Gd2 O10 Gd1 108.4(3) . . ?
Gd2 O10 Gd2 105.7(3) . 2_676 ?
Gd1 O10 Gd2 125.6(4) . 2_676 ?
N5 N4 Gd2 128.4(9) . 2_576 ?
N5 N4 Gd1 132.2(9) . . ?
Gd2 N4 Gd1 99.0(4) 2_576 . ?
N6 N5 N4 177.6(18) . . ?
C9 N2 C10 120.0 . . ?
C11 C10 N2 120.0 . . ?
C11 C10 H10 120.0 . . ?
N2 C10 H10 120.0 . . ?
C10 C11 C7 120.0 . . ?
C10 C11 H11 120.0 . . ?
C7 C11 H11 120.0 . . ?
C8 C7 C11 120.0 . . ?
C8 C7 C12 120.8(8) . . ?
C11 C7 C12 119.2(8) . . ?
C7 C8 C9 120.0 . . ?
C7 C8 H8 120.0 . . ?
C9 C8 H8 120.0 . . ?
N2 C9 C8 120.0 . . ?
N2 C9 H9 120.0 . . ?
C8 C9 H9 120.0 . . ?
O4 C12 O3 125.4(13) . . ?
O4 C12 C7 118.8(12) . . ?
O3 C12 C7 115.8(12) . . ?
C15 N3 C17 120.0 . . ?
N3 C15 C14 120.0 . . ?
N3 C15 H15 120.0 . . ?
C14 C15 H15 120.0 . . ?
C13 C14 C15 120.0 . . ?
C13 C14 H14 120.0 . . ?
C15 C14 H14 120.0 . . ?
C16 C13 C14 120.0 . . ?
C16 C13 C18 119.5(13) . . ?
C14 C13 C18 120.5(13) . . ?
C13 C16 C17 120.0 . . ?
C13 C16 H16 120.0 . . ?
C17 C16 H16 120.0 . . ?
C16 C17 N3 120.0 . . ?
C16 C17 H17 120.0 . . ?
N3 C17 H17 120.0 . . ?
C15A N3A C17A 120.0 . . ?
C14A C15A N3A 120.0 . . ?
C14A C15A H15A 120.0 . . ?
N3A C15A H15A 120.0 . . ?
C15A C14A C13A 120.0 . . ?
C15A C14A H14A 120.0 . . ?
C13A C14A H14A 120.0 . . ?
C14A C13A C16A 120.0 . . ?
C14A C13A C18 120.9(13) . . ?
C16A C13A C18 119.1(13) . . ?
C17A C16A C13A 120.0 . . ?
C17A C16A H16A 120.0 . . ?
C13A C16A H16A 120.0 . . ?
C16A C17A N3A 120.00(6) . . ?
C16A C17A H17A 120.0 . . ?
N3A C17A H17A 120.0 . . ?
O6 C18 O5 125.5(13) . . ?
O6 C18 C13 120.9(13) . . ?
O5 C18 C13 113.6(13) . . ?
O6 C18 C13A 118.6(12) . . ?
O5 C18 C13A 115.8(13) . . ?
C13 C18 C13A 5.0(12) . . ?
C3 N1 C5 120.0 . . ?
C2 C3 N1 120.0 . . ?
C2 C3 H3 120.0 . . ?
N1 C3 H3 120.0 . . ?
C1 C2 C3 120.0 . . ?
C1 C2 H2 120.0 . . ?
C3 C2 H2 120.0 . . ?
C2 C1 C4 120.0 . . ?
C2 C1 C6 119.8(12) . . ?
C4 C1 C6 119.7(12) . . ?
C5 C4 C1 120.0 . . ?
C5 C4 H4 120.0 . . ?
C1 C4 H4 120.0 . . ?
C4 C5 N1 120.0 . . ?
C4 C5 H5 120.0 . . ?
N1 C5 H5 120.0 . . ?
C3A N1A C5A 120.0 . . ?
N1A C3A C2A 120.0 . . ?
N1A C3A H3A 120.0 . . ?
C2A C3A H3A 120.0 . . ?
C1A C2A C3A 120.0 . . ?
C1A C2A H2A 120.0 . . ?
C3A C2A H2A 120.0 . . ?
C4A C1A C2A 120.0 . . ?
C4A C1A C6 122.5(13) . . ?
C2A C1A C6 117.5(13) . . ?
C5A C4A C1A 120.0 . . ?
C5A C4A H4A 120.0 . . ?
C1A C4A H4A 120.0 . . ?
C4A C5A N1A 120.0 . . ?
C4A C5A H5A 120.0 . . ?
N1A C5A H5A 120.0 . . ?
O1 C6 O2 125.6(13) . . ?
O1 C6 C1A 118.8(12) . . ?
O2 C6 C1A 114.9(13) . . ?
O1 C6 C1 113.8(12) . . ?
O2 C6 C1 120.6(13) . . ?
C1A C6 C1 11.9(11) . . ?

loop_
_geom_bond_atom_site_label_1
_geom_bond_atom_site_label_2
_geom_bond_distance
_geom_bond_site_symmetry_2
_geom_bond_publ_flag
Gd1 O1 2.345(9) . ?
Gd1 O6 2.359(10) 2_676 ?
Gd1 O9 2.369(8) . ?
Gd1 O9 2.373(9) 2_576 ?
Gd1 O10 2.403(7) . ?
Gd1 O1W 2.426(8) . ?
Gd1 N4 2.511(10) . ?
Gd1 O7 2.603(8) . ?
Gd1 Gd2 3.7845(14) 2_576 ?
Gd1 Gd1 3.8333(15) 2_576 ?
Gd1 Gd2 3.8819(12) . ?
Gd2 O5 2.337(8) . ?
Gd2 O3 2.359(9) . ?
Gd2 O2 2.363(9) 2_676 ?
Gd2 O10 2.382(8) . ?
Gd2 O9 2.426(7) . ?
Gd2 O10 2.436(8) 2_676 ?
Gd2 N4 2.465(11) 2_576 ?
Gd2 O7 2.564(9) 2_576 ?
Gd2 Gd1 3.7845(14) 2_576 ?
Gd2 Gd2 3.8412(15) 2_676 ?
O1 C6 1.238(15) . ?
O2 C6 1.266(13) . ?
O2 Gd2 2.363(9) 2_676 ?
O3 C12 1.270(15) . ?
O4 C12 1.242(17) . ?
O5 C18 1.269(14) . ?
O6 C18 1.242(15) . ?
O6 Gd1 2.359(10) 2_676 ?
O7 Gd2 2.564(9) 2_576 ?
O9 Gd1 2.373(9) 2_576 ?
O10 Gd2 2.436(8) 2_676 ?
N4 N5 1.197(15) . ?
N4 Gd2 2.465(11) 2_576 ?
N5 N6 1.132(17) . ?
N2 C9 1.363(5) . ?
N2 C10 1.364(5) . ?
C10 C11 1.363(5) . ?
C10 H10 0.9300 . ?
C11 C7 1.364(5) . ?
C11 H11 0.9300 . ?
C7 C8 1.363(5) . ?
C7 C12 1.550(16) . ?
C8 C9 1.364(5) . ?
C8 H8 0.9300 . ?
C9 H9 0.9300 . ?
N3 C15 1.376(14) . ?
N3 C17 1.376(14) . ?
C15 C14 1.376(14) . ?
C15 H15 0.9300 . ?
C14 C13 1.376(14) . ?
C14 H14 0.9300 . ?
C13 C16 1.376(14) . ?
C13 C18 1.52(2) . ?
C16 C17 1.376(14) . ?
C16 H16 0.9300 . ?
C17 H17 0.9300 . ?
N3A C15A 1.358(14) . ?
N3A C17A 1.358(14) . ?
C15A C14A 1.358(14) . ?
C15A H15A 0.9300 . ?
C14A C13A 1.358(14) . ?
C14A H14A 0.9300 . ?
C13A C16A 1.358(14) . ?
C13A C18 1.56(2) . ?
C16A C17A 1.358(14) . ?
C16A H16A 0.9300 . ?
C17A H17A 0.9300 . ?
N1 C3 1.365(14) . ?
N1 C5 1.365(14) . ?
C3 C2 1.365(14) . ?
C3 H3 0.9300 . ?
C2 C1 1.365(14) . ?
C2 H2 0.9300 . ?
C1 C4 1.365(14) . ?
C1 C6 1.56(2) . ?
C4 C5 1.365(14) . ?
C4 H4 0.9300 . ?
C5 H5 0.9300 . ?
N1A C3A 1.378(12) . ?
N1A C5A 1.378(12) . ?
C3A C2A 1.378(12) . ?
C3A H3A 0.9300 . ?
C2A C1A 1.378(12) . ?
C2A H2A 0.9300 . ?
C1A C4A 1.378(12) . ?
C1A C6 1.51(2) . ?
C4A C5A 1.378(12) . ?
C4A H4A 0.9300 . ?
C5A H5A 0.9300 . ?
